data_2209557
loop_
_publ_author_name
'Cheng-Xia Tan'
'Na-Bo Sun'
'De-Long Shen'
'Jian-Quan Weng'

_publ_section_title 3-[(3-Ethyl-1-methyl-4-nitro-1<i>H</i>-pyrazol-5-yl)carbonyl]-1<i>H</i>-benzimidazole
_journal_coeditor_code IS2040
_journal_issue 7
_journal_name_full 'Acta Crystallographica Section E'
_journal_page_first o3017
_journal_page_last o3018
_journal_paper_doi 10.1107/S1600536806023373
_journal_volume 62
_journal_year 2006
_chemical_formula_iupac 'C14 H13 N5 O3'
_chemical_formula_moiety 'C14 H13 N5 O3'
_chemical_formula_sum 'C14 H13 N5 O3'
_chemical_formula_weight 299.29
_chemical_name_systematic
;
3-[(3-Ethyl-1-methyl-4-nitro-1H-pyrazol-5-yl)carbonyl]-1H-benzimidazole
;
_space_group_IT_number 14
_symmetry_cell_setting monoclinic
_symmetry_space_group_name_Hall '-P 2yn'
_symmetry_space_group_name_H-M 'P 1 21/n 1'
_cell_angle_alpha 90.0000
_cell_angle_beta 101.595(15)
_cell_angle_gamma 90.0000
_cell_formula_units_Z 4
_cell_length_a 10.442(4)
_cell_length_b 7.873(4)
_cell_length_c 17.380(5)
_cell_measurement_reflns_used 10836
_cell_measurement_temperature 298.0(10)
_cell_measurement_theta_max 27.5
_cell_measurement_theta_min 3.3
_cell_volume 1399.6(10)
_computing_cell_refinement PROCESS-AUTO
_computing_data_collection 'PROCESS-AUTO (Rigaku/MSC, 2004)'
_computing_data_reduction 'CrystalStructure (Rigaku/MSC, 2004)'
_computing_molecular_graphics 'WinGX (Farrugia, 1999)'
_computing_publication_material CrystalStructure
_computing_structure_refinement 'CRYSTALS (Watkin <i>et al.</i>,  1996)'
_computing_structure_solution 'SIR97 (Altomare <i>et al.</i>,  1999)'
_diffrn_detector_area_resol_mean 10.00
_diffrn_measured_fraction_theta_full 0.998
_diffrn_measured_fraction_theta_max 0.998
_diffrn_measurement_device_type 'Rigaku R-AXIS RAPID'
_diffrn_measurement_method \w
_diffrn_radiation_type 'Mo K\a'
_diffrn_radiation_wavelength 0.71075
_diffrn_reflns_av_R_equivalents 0.025
_diffrn_reflns_limit_h_max 13
_diffrn_reflns_limit_h_min -13
_diffrn_reflns_limit_k_max 10
_diffrn_reflns_limit_k_min -10
_diffrn_reflns_limit_l_max 22
_diffrn_reflns_limit_l_min -22
_diffrn_reflns_number 13220
_diffrn_reflns_theta_full 27.48
_diffrn_reflns_theta_max 27.48
_diffrn_standards_number 0
_exptl_absorpt_coefficient_mu 0.104
_exptl_absorpt_correction_T_max 0.969
_exptl_absorpt_correction_T_min 0.959
_exptl_absorpt_correction_type multi-scan
_exptl_absorpt_process_details '(ABSCOR;  Higashi, 1995)'
_exptl_crystal_colour colorless
_exptl_crystal_density_diffrn 1.420
_exptl_crystal_density_method 'not measured'
_exptl_crystal_description block
_exptl_crystal_F_000 624.00
_exptl_crystal_size_max 0.42
_exptl_crystal_size_mid 0.38
_exptl_crystal_size_min 0.30
_refine_diff_density_max 0.18
_refine_diff_density_min -0.14
_refine_ls_extinction_method none
_refine_ls_goodness_of_fit_ref 1.009
_refine_ls_hydrogen_treatment constr
_refine_ls_number_parameters 200
_refine_ls_number_reflns 3200
_refine_ls_R_factor_gt 0.0410
_refine_ls_shift/su_max 0.0000
_refine_ls_structure_factor_coef Fsqd
_refine_ls_weighting_details 'w = 1/[0.0021F~o~^2^ + \s(Fo^2^)]/(4F~o~^2^)'
_refine_ls_weighting_scheme calc
_refine_ls_wR_factor_ref 0.1356
_reflns_number_gt 2413
_reflns_number_total 3200
_reflns_threshold_expression F^2^>2\s(F^2^)
_cod_data_source_file is2040.cif
_cod_data_source_block I
_cod_original_cell_volume 1399.7(10)
_cod_original_sg_symbol_H-M 'P 21/n'
_cod_database_code 2209557
_cod_database_fobs_code 2209557

loop_
_symmetry_equiv_pos_as_xyz
+X,+Y,+Z
1/2-X,1/2+Y,1/2-Z
-X,-Y,-Z
1/2+X,1/2-Y,1/2+Z

loop_
_atom_site_type_symbol
_atom_site_label
_atom_site_fract_x
_atom_site_fract_y
_atom_site_fract_z
_atom_site_U_iso_or_equiv
_atom_site_adp_type
_atom_site_calc_flag
_atom_site_refinement_flags
_atom_site_occupancy
O O1 0.16242(12) 0.60264(18) 0.30255(6) 0.0743(3) Uani d . 1.00
O O2 0.24798(11) 0.94772(16) 0.43858(6) 0.0660(3) Uani d . 1.00
O O3 0.40260(12) 1.13195(17) 0.44605(9) 0.0781(4) Uani d . 1.00
N N1 0.26064(10) 0.55495(13) 0.42912(6) 0.0396(2) Uani d . 1.00
N N2 0.34316(11) 0.49630(17) 0.55605(6) 0.0495(3) Uani d . 1.00
N N3 0.35007(11) 0.99773(16) 0.42229(6) 0.0488(3) Uani d . 1.00
N N4 0.54033(11) 0.80187(14) 0.29483(6) 0.0420(2) Uani d . 1.00
N N5 0.44581(10) 0.68583(13) 0.29884(6) 0.0415(2) Uani d . 1.00
C C1 0.25207(13) 0.62800(19) 0.35627(6) 0.0444(3) Uani d . 1.00
C C2 0.35863(13) 0.58168(19) 0.49556(6) 0.0449(3) Uani d . 1.00
C C3 0.22749(12) 0.40386(17) 0.53085(6) 0.0404(3) Uani d . 1.00
C C4 0.16642(13) 0.29134(19) 0.57325(8) 0.0493(3) Uani d . 1.00
C C5 0.05153(14) 0.21801(19) 0.53540(9) 0.0531(4) Uani d . 1.00
C C6 -0.00112(13) 0.2548(2) 0.45802(9) 0.0540(4) Uani d . 1.00
C C7 0.05827(13) 0.36534(19) 0.41398(8) 0.0467(3) Uani d . 1.00
C C8 0.17374(12) 0.43874(16) 0.45257(6) 0.0376(3) Uani d . 1.00
C C9 0.36582(11) 0.73567(17) 0.34580(6) 0.0386(3) Uani d . 1.00
C C10 0.41091(12) 0.89301(17) 0.37304(6) 0.0378(3) Uani d . 1.00
C C11 0.52002(12) 0.93042(17) 0.33994(6) 0.0384(3) Uani d . 1.00
C C12 0.60612(16) 1.0833(2) 0.34974(9) 0.0534(4) Uani d . 1.00
C C13 0.6879(2) 1.1013(2) 0.28960(10) 0.0768(6) Uani d . 1.00
C C14 0.44767(17) 0.5255(2) 0.25754(10) 0.0629(5) Uani d . 1.00
H H2 0.4288 0.6547 0.4960 0.054 Uiso c R 1.00
H H4 0.2020 0.2664 0.6255 0.059 Uiso c R 1.00
H H5 0.0085 0.1422 0.5625 0.064 Uiso c R 1.00
H H6 -0.0794 0.2035 0.4345 0.065 Uiso c R 1.00
H H7 0.0226 0.3888 0.3616 0.056 Uiso c R 1.00
H H121 0.5512 1.1832 0.3474 0.064 Uiso c R 1.00
H H122 0.6638 1.0769 0.4009 0.064 Uiso c R 1.00
H H131 0.7480 1.0079 0.2938 0.092 Uiso c R 1.00
H H132 0.6328 1.1016 0.2382 0.092 Uiso c R 1.00
H H133 0.7358 1.2060 0.2979 0.092 Uiso c R 1.00
H H141 0.3737 0.4582 0.2637 0.076 Uiso c R 1.00
H H142 0.5267 0.4653 0.2789 0.076 Uiso c R 1.00
H H143 0.4438 0.5472 0.2028 0.076 Uiso c R 1.00

loop_
_atom_site_aniso_label
_atom_site_aniso_U_11
_atom_site_aniso_U_22
_atom_site_aniso_U_33
_atom_site_aniso_U_12
_atom_site_aniso_U_13
_atom_site_aniso_U_23
O1 0.0657(7) 0.1006(10) 0.0468(5) -0.0395(6) -0.0121(5) 0.0120(5)
O2 0.0520(6) 0.0704(8) 0.0828(7) -0.0022(5) 0.0308(5) -0.0131(5)
O3 0.0683(8) 0.0631(8) 0.1071(9) -0.0133(6) 0.0274(7) -0.0441(7)
N1 0.0381(5) 0.0412(6) 0.0373(5) -0.0055(4) 0.0023(4) 0.0001(4)
N2 0.0512(7) 0.0524(7) 0.0415(5) -0.0052(5) 0.0012(4) 0.0027(5)
N3 0.0443(6) 0.0488(7) 0.0529(6) 0.0014(5) 0.0086(5) -0.0096(5)
N4 0.0453(6) 0.0442(6) 0.0369(5) -0.0029(5) 0.0088(4) 0.0007(4)
N5 0.0484(6) 0.0390(6) 0.0365(5) -0.0031(4) 0.0072(4) -0.0037(4)
C1 0.0450(7) 0.0462(8) 0.0388(6) -0.0091(5) 0.0011(5) 0.0009(5)
C2 0.0415(7) 0.0479(8) 0.0413(6) -0.0069(5) -0.0017(5) 0.0000(5)
C3 0.0419(7) 0.0392(7) 0.0403(6) 0.0034(5) 0.0087(5) -0.0030(5)
C4 0.0565(8) 0.0465(8) 0.0475(7) 0.0054(6) 0.0167(6) 0.0043(5)
C5 0.0541(8) 0.0429(8) 0.0673(9) -0.0014(6) 0.0241(7) 0.0050(6)
C6 0.0437(7) 0.0457(8) 0.0725(9) -0.0067(6) 0.0109(6) -0.0019(7)
C7 0.0441(7) 0.0428(7) 0.0506(7) -0.0043(5) 0.0030(5) -0.0014(5)
C8 0.0384(6) 0.0328(6) 0.0419(6) 0.0010(5) 0.0082(5) -0.0018(4)
C9 0.0393(6) 0.0411(7) 0.0334(5) -0.0022(5) 0.0023(4) 0.0022(4)
C10 0.0383(6) 0.0385(7) 0.0353(5) 0.0003(5) 0.0041(4) -0.0023(4)
C11 0.0403(6) 0.0384(7) 0.0343(5) -0.0016(5) 0.0025(4) 0.0031(4)
C12 0.0554(8) 0.0452(8) 0.0589(8) -0.0101(6) 0.0098(6) 0.0017(6)
C13 0.0833(13) 0.0834(14) 0.0680(10) -0.0370(10) 0.0251(9) 0.0071(9)
C14 0.0772(11) 0.0503(9) 0.0619(9) -0.0054(8) 0.0158(8) -0.0189(7)

loop_
_atom_type_symbol
_atom_type_description
_atom_type_scat_dispersion_real
_atom_type_scat_dispersion_imag
_atom_type_scat_source
C C 0.003 0.002
;
International Tables for Crystallography
(1992, Vol. C, Tables 4.2.6.8 and 6.1.1.4)
;
H H 0.000 0.000
;
International Tables for Crystallography
(1992, Vol. C, Table 6.1.1.4)
;
O O 0.011 0.006
;
International Tables for Crystallography
(1992, Vol. C, Tables 4.2.6.8 and 6.1.1.4)
;
N N 0.006 0.003
;
International Tables for Crystallography
(1992, Vol. C, Tables 4.2.6.8 and 6.1.1.4)
;

loop_
_geom_angle_atom_site_label_1
_geom_angle_atom_site_label_2
_geom_angle_atom_site_label_3
_geom_angle
C1 N1 C2 126.78(11)
C1 N1 C8 127.74(10)
C2 N1 C8 105.48(10)
C2 N2 C3 104.95(10)
O2 N3 O3 123.57(14)
O2 N3 C10 117.86(12)
O3 N3 C10 118.57(12)
N5 N4 C11 106.24(11)
N4 N5 C9 112.54(10)
N4 N5 C14 118.49(12)
C9 N5 C14 128.85(12)
O1 C1 N1 122.88(14)
O1 C1 C9 120.88(12)
N1 C1 C9 116.16(10)
N1 C2 N2 113.95(12)
N2 C3 C4 128.65(10)
N2 C3 C8 110.84(11)
C4 C3 C8 120.51(11)
C3 C4 C5 117.68(12)
C4 C5 C6 121.18(14)
C5 C6 C7 122.44(13)
C6 C7 C8 115.98(12)
N1 C8 C3 104.78(9)
N1 C8 C7 133.02(11)
C3 C8 C7 122.21(12)
N5 C9 C1 120.98(11)
N5 C9 C10 105.16(11)
C1 C9 C10 133.80(12)
N3 C10 C9 124.36(12)
N3 C10 C11 128.27(11)
C9 C10 C11 107.29(11)
N4 C11 C10 108.76(11)
N4 C11 C12 121.34(12)
C10 C11 C12 129.90(12)
C11 C12 C13 114.58(13)
N1 C2 H2 123.0
N2 C2 H2 123.0
C3 C4 H4 121.2
C5 C4 H4 121.2
C4 C5 H5 119.4
C6 C5 H5 119.4
C5 C6 H6 118.8
C7 C6 H6 118.8
C6 C7 H7 122.0
C8 C7 H7 122.0
C11 C12 H121 108.2
C11 C12 H122 108.2
C13 C12 H121 108.2
C13 C12 H122 108.2
H121 C12 H122 109.5
C12 C13 H131 109.5
C12 C13 H132 109.5
C12 C13 H133 109.5
H131 C13 H132 109.5
H131 C13 H133 109.5
H132 C13 H133 109.5
N5 C14 H141 109.5
N5 C14 H142 109.5
N5 C14 H143 109.5
H141 C14 H142 109.5
H141 C14 H143 109.5
H142 C14 H143 109.5

loop_
_geom_bond_atom_site_label_1
_geom_bond_atom_site_label_2
_geom_bond_distance
_geom_bond_publ_flag
O1 C1 1.1986(15) yes
O2 N3 1.2219(17) yes
O3 N3 1.2236(17) yes
N1 C1 1.3771(16) yes
N1 C2 1.3963(15) yes
N1 C8 1.4055(17) yes
N2 C2 1.2851(17) yes
N2 C3 1.4028(16) yes
N3 C10 1.4264(18) yes
N4 N5 1.3570(16) yes
N4 C11 1.3232(17) yes
N5 C9 1.3386(17) yes
N5 C14 1.454(2) yes
C1 C9 1.4998(19) ?
C3 C4 1.387(2) ?
C3 C8 1.3909(16) ?
C4 C5 1.3741(19) ?
C5 C6 1.378(2) ?
C6 C7 1.385(2) ?
C7 C8 1.3830(17) ?
C9 C10 1.3751(18) ?
C10 C11 1.4069(19) ?
C11 C12 1.491(2) ?
C12 C13 1.484(2) ?
C2 H2 0.930 ?
C4 H4 0.930 ?
C5 H5 0.930 ?
C6 H6 0.930 ?
C7 H7 0.930 ?
C12 H121 0.970 ?
C12 H122 0.970 ?
C13 H131 0.960 ?
C13 H132 0.960 ?
C13 H133 0.960 ?
C14 H141 0.960 ?
C14 H142 0.960 ?
C14 H143 0.960 ?

loop_
_geom_contact_atom_site_label_1
_geom_contact_atom_site_label_2
_geom_contact_distance
_geom_contact_site_symmetry_2
O1 N4 3.3933(16) 2_545
O1 C10 3.4182(16) 2_545
O1 C11 3.1152(15) 2_545
O1 C12 3.4509(17) 2_545
O2 C5 3.599(2) 1_565
O2 C5 3.501(2) 3_566
O3 O3 3.2308(18) 3_676
O3 N2 3.5702(19) 1_565
O3 N3 3.2517(16) 3_676
O3 C2 3.3635(19) 3_676
O3 C3 3.3440(19) 1_565
O3 C8 3.4158(18) 1_565
O3 C10 3.3550(17) 3_676
N2 O3 3.5702(19) 1_545
N2 N4 3.5272(15) 3_666
N2 N5 3.3225(14) 3_666
N2 C2 3.4643(19) 3_666
N2 C14 3.5288(18) 3_666
N3 O3 3.2517(16) 3_676
N4 O1 3.3933(16) 2_555
N4 N2 3.5272(15) 3_666
N4 C4 3.5143(16) 3_666
N5 N2 3.3225(14) 3_666
C2 O3 3.3635(19) 3_676
C2 N2 3.4643(19) 3_666
C2 C2 3.196(2) 3_666
C3 O3 3.3440(19) 1_545
C4 N4 3.5143(16) 3_666
C5 O2 3.599(2) 1_545
C5 O2 3.501(2) 3_566
C6 C8 3.551(2) 3_566
C8 O3 3.4158(18) 1_545
C8 C6 3.551(2) 3_566
C10 O1 3.4182(16) 2_555
C10 O3 3.3550(17) 3_676
C11 O1 3.1152(15) 2_555
C12 O1 3.4509(17) 2_555
C14 N2 3.5288(18) 3_666
O1 H121 3.136 2_545
O1 H132 3.022 2_545
O1 H141 3.022 2_555
O1 H142 3.597 2_555
O2 H5 2.767 3_566
O2 H6 3.308 3_566
O2 H122 2.763 3_676
O2 H141 3.490 2_555
O2 H143 2.946 2_555
O3 H2 2.495 3_676
O3 H122 3.316 3_676
N2 H2 2.961 3_666
N2 H121 3.108 3_676
N2 H122 3.446 3_676
N2 H142 2.932 3_666
N3 H122 3.160 3_676
N3 H143 3.408 2_555
N4 H4 2.820 3_666
N4 H7 2.752 2_555
N4 H133 3.185 2_645
N5 H7 3.287 2_555
C1 H141 3.425 2_555
C2 H2 2.878 3_666
C2 H121 3.276 3_676
C2 H122 3.269 3_676
C3 H6 3.561 3_566
C4 H7 3.524 3_566
C4 H122 3.381 3_666
C4 H131 3.295 3_666
C4 H132 3.075 4_465
C5 H5 3.302 3_556
C5 H6 3.363 3_556
C6 H5 3.145 3_556
C6 H133 3.517 1_445
C6 H143 3.393 2_545
C7 H132 3.510 2_545
C7 H143 3.221 2_545
C9 H141 3.322 2_555
C10 H141 3.450 2_555
C11 H4 3.239 3_666
C11 H7 3.457 2_555
C12 H2 3.460 3_676
C12 H4 3.381 3_666
C12 H6 3.450 1_665
C12 H142 3.292 1_565
C13 H4 3.346 3_666
C13 H4 3.068 4_564
C13 H6 3.230 1_665
C13 H7 3.495 2_555
C13 H142 3.310 1_565
C13 H142 3.587 2_655
C14 H7 3.581 2_555
C14 H121 3.192 1_545
C14 H131 3.472 2_645

loop_
_geom_torsion_atom_site_label_1
_geom_torsion_atom_site_label_2
_geom_torsion_atom_site_label_3
_geom_torsion_atom_site_label_4
_geom_torsion
C1 N1 C2 N2 -179.61(13)
C2 N1 C1 O1 -177.61(14)
C2 N1 C1 C9 5.6(2)
C1 N1 C8 C3 179.38(13)
C1 N1 C8 C7 -0.9(2)
C8 N1 C1 O1 2.4(2)
C8 N1 C1 C9 -174.47(12)
C2 N1 C8 C3 -0.65(14)
C2 N1 C8 C7 179.09(15)
C8 N1 C2 N2 0.42(16)
C2 N2 C3 C4 179.99(12)
C2 N2 C3 C8 -0.45(16)
C3 N2 C2 N1 0.01(14)
O2 N3 C10 C9 -3.35(18)
O2 N3 C10 C11 172.88(12)
O3 N3 C10 C9 176.48(12)
O3 N3 C10 C11 -7.29(19)
N5 N4 C11 C10 0.32(12)
N5 N4 C11 C12 -179.93(10)
C11 N4 N5 C9 -0.48(12)
C11 N4 N5 C14 -177.01(10)
N4 N5 C9 C1 178.04(10)
N4 N5 C9 C10 0.43(12)
C14 N5 C9 C1 -5.88(18)
C14 N5 C9 C10 176.51(12)
O1 C1 C9 N5 -65.72(19)
O1 C1 C9 C10 111.08(17)
N1 C1 C9 N5 111.18(13)
N1 C1 C9 C10 -72.02(19)
N2 C3 C4 C5 178.93(14)
N2 C3 C8 N1 0.70(14)
N2 C3 C8 C7 -179.08(12)
C4 C3 C8 N1 -179.71(12)
C4 C3 C8 C7 0.5(2)
C8 C3 C4 C5 -0.6(2)
C3 C4 C5 C6 0.06(19)
C4 C5 C6 C7 0.6(2)
C5 C6 C7 C8 -0.6(2)
C6 C7 C8 N1 -179.61(14)
C6 C7 C8 C3 0.1(2)
N5 C9 C10 N3 176.69(10)
N5 C9 C10 C11 -0.21(12)
C1 C9 C10 N3 -0.5(2)
C1 C9 C10 C11 -177.37(12)
N3 C10 C11 N4 -176.81(11)
N3 C10 C11 C12 3.5(2)
C9 C10 C11 N4 -0.07(13)
C9 C10 C11 C12 -179.79(12)
N4 C11 C12 C13 16.63(18)
C10 C11 C12 C13 -163.68(13)

loop_
_cod_related_entry_id
_cod_related_entry_database
_cod_related_entry_code
1 ChemSpider 21127936
